data_2219129
loop_
_publ_author_name
'Eriksson, Lars'
'Widmalm, G\"oran'

_publ_section_title
;
 Methyl 3-<i>O</i>-\a-<small>D</small>-mannopyranosyl
 \b-<small>D</small>-glucopyranoside tetrahydrate
;
_journal_coeditor_code OM2251
_journal_issue 8
_journal_name_full 'Acta Crystallographica Section E'
_journal_page_first o1639
_journal_page_last o1640
_journal_paper_doi 10.1107/S1600536808021454
_journal_volume 64
_journal_year 2008
_chemical_formula_iupac 'C13 H24 O11, 4H2 O'
_chemical_formula_moiety 'C13 H24 O11, 4(H2 O)'
_chemical_formula_sum 'C13 H32 O15'
_chemical_formula_weight 428.39
_chemical_name_systematic
;
Methyl 3-O-\a-D-mannopyranosyl \b-D-glucopyranoside tetrahydrate
;
_space_group_IT_number 5
_symmetry_cell_setting monoclinic
_symmetry_space_group_name_Hall 'C 2y'
_symmetry_space_group_name_H-M 'C 1 2 1'
_atom_sites_solution_hydrogens difmap
_atom_sites_solution_primary direct
_atom_sites_solution_secondary difmap
_audit_creation_method 'Manual editing of cif produced by SHELXL-97 '
_cell_angle_alpha 90.00
_cell_angle_beta 97.87(2)
_cell_angle_gamma 90.00
_cell_formula_units_Z 4
_cell_length_a 18.275(3)
_cell_length_b 7.7293(12)
_cell_length_c 13.910(3)
_cell_measurement_reflns_used 1641
_cell_measurement_temperature 291(2)
_cell_measurement_theta_max 25.85
_cell_measurement_theta_min 2.25
_cell_volume 1946.3(6)
_computing_cell_refinement 'CELL (Stoe & Cie, 1997)'
_computing_data_collection 'EXPOSE (Stoe & Cie, 1997)'
_computing_data_reduction 'INTEGRATE (Stoe & Cie, 1997)'
_computing_molecular_graphics 'DIAMOND (Bergerhoff, 1996)'
_computing_publication_material 'PLATON (Spek, 2003)'
_computing_structure_refinement 'SHELXL97 (Sheldrick, 2008)'
_computing_structure_solution 'SHELXS97 (Sheldrick, 2008)'
_diffrn_ambient_temperature 291(2)
_diffrn_detector_area_resol_mean 6
_diffrn_measured_fraction_theta_full 0.991
_diffrn_measured_fraction_theta_max 0.991
_diffrn_measurement_device_type 'Stoe IPDS'
_diffrn_measurement_method \f
_diffrn_radiation_monochromator graphite
_diffrn_radiation_source 'fine-focus sealed tube'
_diffrn_radiation_type MoK\a
_diffrn_radiation_wavelength 0.71073
_diffrn_reflns_av_R_equivalents 0.0373
_diffrn_reflns_av_sigmaI/netI 0.0305
_diffrn_reflns_limit_h_max 22
_diffrn_reflns_limit_h_min -22
_diffrn_reflns_limit_k_max 9
_diffrn_reflns_limit_k_min -9
_diffrn_reflns_limit_l_max 17
_diffrn_reflns_limit_l_min -16
_diffrn_reflns_number 8973
_diffrn_reflns_theta_full 25.85
_diffrn_reflns_theta_max 25.85
_diffrn_reflns_theta_min 2.25
_diffrn_standards_number 0
_exptl_absorpt_coefficient_mu 0.135
_exptl_absorpt_correction_T_max 0.98
_exptl_absorpt_correction_T_min 0.95
_exptl_absorpt_correction_type numerical
_exptl_absorpt_process_details '(X-RED; Stoe & Cie, 1997)'
_exptl_crystal_colour colourless
_exptl_crystal_density_diffrn 1.462
_exptl_crystal_density_method 'not measured'
_exptl_crystal_description block
_exptl_crystal_F_000 920
_exptl_crystal_size_max 0.40
_exptl_crystal_size_mid 0.30
_exptl_crystal_size_min 0.15
_refine_diff_density_max 0.128
_refine_diff_density_min -0.141
_refine_ls_extinction_coef 0.0054(9)
_refine_ls_extinction_expression Fc^*^=kFc[1+0.001xFc^2^\l^3^/sin(2\q)]^-1/4^
_refine_ls_extinction_method 'SHELXL97 (Sheldrick, 2008)'
_refine_ls_goodness_of_fit_ref 0.989
_refine_ls_hydrogen_treatment mixed
_refine_ls_matrix_type full
_refine_ls_number_parameters 287
_refine_ls_number_reflns 2017
_refine_ls_number_restraints 9
_refine_ls_restrained_S_all 0.989
_refine_ls_R_factor_all 0.0336
_refine_ls_R_factor_gt 0.0248
_refine_ls_shift/su_max 0.000
_refine_ls_shift/su_mean 0.000
_refine_ls_structure_factor_coef Fsqd
_refine_ls_weighting_details 'calc w=1/[\s^2^(Fo^2^)+(0.0391P)^2^] where P=(Fo^2^+2Fc^2^)/3'
_refine_ls_weighting_scheme calc
_refine_ls_wR_factor_gt 0.0567
_refine_ls_wR_factor_ref 0.0593
_reflns_number_gt 1706
_reflns_number_total 2017
_reflns_threshold_expression I>2\s(I)
_cod_data_source_file om2251.cif
_cod_data_source_block I
_cod_original_cell_volume 1946.4(6)
_cod_original_sg_symbol_H-M 'C 2'
_cod_database_code 2219129
_cod_database_fobs_code 2219129

loop_
_symmetry_equiv_pos_as_xyz
'x, y, z'
'-x, y, -z'
'x+1/2, y+1/2, z'
'-x+1/2, y+1/2, -z'

loop_
_atom_site_type_symbol
_atom_site_label
_atom_site_fract_x
_atom_site_fract_y
_atom_site_fract_z
_atom_site_U_iso_or_equiv
_atom_site_adp_type
_atom_site_calc_flag
_atom_site_refinement_flags
_atom_site_occupancy
C C1m 0.16629(10) 0.4371(3) 0.18727(14) 0.0237(4) Uani d . 1
H H1m 0.1530 0.4374 0.2531 0.028 Uiso calc R 1
C C2m 0.11852(10) 0.3031(3) 0.12731(15) 0.0253(4) Uani d . 1
H H2m 0.1312 0.1869 0.1525 0.030 Uiso calc R 1
O O2m 0.04476(7) 0.3436(2) 0.14055(11) 0.0354(4) Uani d . 1
H H2m1 0.0161 0.2829 0.1047 0.053 Uiso calc R 1
C C3m 0.13077(10) 0.3138(3) 0.02186(15) 0.0231(4) Uani d . 1
H H3m 0.1812 0.2752 0.0169 0.028 Uiso calc R 1
O O3m 0.08036(8) 0.2061(2) -0.03918(11) 0.0297(3) Uani d . 1
H H3m1 0.0874 0.1046 -0.0234 0.044 Uiso calc R 1
C C4m 0.12196(11) 0.4985(3) -0.01623(14) 0.0246(4) Uani d . 1
H H4m 0.0703 0.5351 -0.0193 0.030 Uiso calc R 1
O O4m 0.14398(9) 0.5051(2) -0.11052(11) 0.0390(4) Uani d . 1
H H4m1 0.1121 0.5547 -0.1478 0.059 Uiso calc R 1
C C5m 0.17184(10) 0.6189(3) 0.05093(14) 0.0251(4) Uani d . 1
H H5m 0.2233 0.5838 0.0501 0.030 Uiso calc R 1
O O5m 0.15526(7) 0.60426(18) 0.14856(9) 0.0244(3) Uani d . 1
C C6m 0.16458(11) 0.8075(3) 0.02356(17) 0.0312(5) Uani d . 1
H H6m1 0.1970 0.8747 0.0705 0.037 Uiso calc R 1
H H6m2 0.1809 0.8234 -0.0394 0.037 Uiso calc R 1
O O6m 0.09124(8) 0.8723(2) 0.01954(13) 0.0393(4) Uani d . 1
H H6m 0.0769 0.8585 0.0724 0.059 Uiso calc R 1
C C1g 0.41344(10) 0.5571(3) 0.33556(15) 0.0276(5) Uani d . 1
H H1g 0.3968 0.6384 0.3821 0.033 Uiso calc R 1
O O1g 0.47702(7) 0.6210(2) 0.30165(10) 0.0340(4) Uani d . 1
C C2g 0.35400(10) 0.5359(3) 0.24839(15) 0.0288(5) Uani d . 1
H H2g 0.3743 0.4734 0.1967 0.035 Uiso calc R 1
O O2g 0.32707(8) 0.6996(2) 0.21340(13) 0.0441(4) Uani d . 1
H H2g1 0.3564 0.7431 0.1808 0.066 Uiso calc R 1
C C3g 0.28842(10) 0.4364(3) 0.27749(14) 0.0244(4) Uani d . 1
H H3g 0.2609 0.5128 0.3159 0.029 Uiso calc R 1
O O3g 0.24034(6) 0.38309(19) 0.19220(10) 0.0268(3) Uani d . 1
C C4g 0.31150(10) 0.2760(3) 0.33673(14) 0.0251(4) Uani d . 1
H H4g 0.3316 0.1905 0.2954 0.030 Uiso calc R 1
O O4g 0.24809(7) 0.2055(2) 0.37211(11) 0.0330(4) Uani d . 1
H H4g1 0.2383 0.1108 0.3470 0.050 Uiso calc R 1
C C5g 0.37025(10) 0.3225(3) 0.42143(15) 0.0278(4) Uani d . 1
H H5g 0.3501 0.4101 0.4615 0.033 Uiso calc R 1
O O5g 0.43192(7) 0.3957(2) 0.38142(11) 0.0310(3) Uani d . 1
C C6g 0.39763(12) 0.1712(3) 0.48482(17) 0.0400(6) Uani d . 1
H H6g1 0.4398 0.2075 0.5304 0.048 Uiso calc R 1
H H6g2 0.3590 0.1348 0.5218 0.048 Uiso calc R 1
O O6g 0.41839(9) 0.0293(2) 0.42994(15) 0.0498(5) Uani d . 1
H H6g 0.3866 -0.0460 0.4273 0.075 Uiso calc R 1
C C7 0.53302(12) 0.6785(4) 0.37756(18) 0.0435(6) Uani d . 1
H H71 0.5146 0.7745 0.4109 0.065 Uiso calc R 1
H H72 0.5760 0.7139 0.3499 0.065 Uiso calc R 1
H H73 0.5459 0.5857 0.4225 0.065 Uiso calc R 1
O OW1 0.19300(11) 0.2972(3) 0.53816(17) 0.0612(5) Uani d D 1
H H11 0.2119(18) 0.274(5) 0.480(2) 0.092 Uiso d D 1
H H12 0.2364(15) 0.320(5) 0.585(2) 0.092 Uiso d D 1
O OW2 0.28912(11) 0.3894(3) 0.70793(15) 0.0564(5) Uani d D 1
H H21 0.3355(13) 0.361(5) 0.737(3) 0.085 Uiso d D 1
H H22 0.2615(18) 0.332(5) 0.747(3) 0.085 Uiso d D 1
O OW3 0.44168(10) 0.3766(3) 0.78999(16) 0.0577(5) Uani d D 1
H H31 0.4706(19) 0.463(4) 0.773(3) 0.086 Uiso d D 1
H H32 0.4659(19) 0.275(4) 0.787(3) 0.086 Uiso d D 1
O OW4 0.52138(11) 0.0800(3) 0.75157(14) 0.0540(5) Uani d D 1
H H41 0.5331(19) 0.061(5) 0.6924(19) 0.081 Uiso d D 1
H H42 0.4990(18) -0.009(4) 0.776(3) 0.081 Uiso d D 1

loop_
_atom_site_aniso_label
_atom_site_aniso_U_11
_atom_site_aniso_U_22
_atom_site_aniso_U_33
_atom_site_aniso_U_12
_atom_site_aniso_U_13
_atom_site_aniso_U_23
C1m 0.0207(8) 0.0279(11) 0.0223(10) 0.0007(8) 0.0020(7) 0.0011(8)
C2m 0.0215(9) 0.0253(11) 0.0285(11) -0.0011(8) 0.0014(8) 0.0026(9)
O2m 0.0218(6) 0.0514(10) 0.0336(8) -0.0102(7) 0.0067(6) -0.0122(7)
C3m 0.0188(8) 0.0236(10) 0.0264(10) 0.0030(8) 0.0015(7) -0.0035(9)
O3m 0.0329(7) 0.0208(7) 0.0322(8) 0.0033(6) -0.0064(6) -0.0024(6)
C4m 0.0258(9) 0.0262(11) 0.0218(10) 0.0034(8) 0.0026(8) 0.0008(9)
O4m 0.0518(9) 0.0410(10) 0.0261(8) 0.0069(8) 0.0118(7) 0.0037(7)
C5m 0.0227(9) 0.0258(10) 0.0273(10) 0.0015(8) 0.0049(8) 0.0029(9)
O5m 0.0255(7) 0.0238(7) 0.0236(7) 0.0009(6) 0.0023(5) -0.0015(6)
C6m 0.0305(10) 0.0253(11) 0.0377(12) -0.0014(9) 0.0045(9) 0.0040(10)
O6m 0.0382(8) 0.0271(8) 0.0528(10) 0.0086(7) 0.0070(7) 0.0084(8)
C1g 0.0230(9) 0.0328(12) 0.0277(10) -0.0026(8) 0.0059(8) 0.0006(9)
O1g 0.0244(7) 0.0456(9) 0.0323(8) -0.0101(7) 0.0056(6) -0.0001(7)
C2g 0.0243(9) 0.0347(12) 0.0276(11) -0.0026(9) 0.0046(8) 0.0048(9)
O2g 0.0347(8) 0.0448(10) 0.0522(11) -0.0040(8) 0.0033(7) 0.0247(9)
C3g 0.0220(9) 0.0288(11) 0.0214(10) -0.0010(8) -0.0002(7) -0.0002(9)
O3g 0.0202(6) 0.0349(8) 0.0238(7) 0.0044(6) -0.0027(5) -0.0025(7)
C4g 0.0218(9) 0.0272(11) 0.0263(10) -0.0003(8) 0.0029(7) 0.0021(9)
O4g 0.0304(7) 0.0347(9) 0.0351(9) -0.0087(7) 0.0082(6) -0.0006(8)
C5g 0.0239(9) 0.0328(11) 0.0263(10) -0.0007(8) 0.0023(8) 0.0020(9)
O5g 0.0213(6) 0.0361(8) 0.0348(8) -0.0011(6) 0.0006(6) 0.0062(7)
C6g 0.0327(11) 0.0499(16) 0.0357(13) 0.0002(10) -0.0017(9) 0.0120(11)
O6g 0.0454(9) 0.0424(10) 0.0628(12) 0.0112(8) 0.0112(9) 0.0138(9)
C7 0.0316(11) 0.0531(16) 0.0444(14) -0.0129(11) 0.0001(9) -0.0019(12)
OW1 0.0568(11) 0.0722(14) 0.0581(13) -0.0008(10) 0.0205(9) -0.0107(12)
OW2 0.0614(11) 0.0459(11) 0.0601(12) 0.0062(10) 0.0014(9) 0.0157(11)
OW3 0.0507(10) 0.0498(12) 0.0775(14) -0.0013(9) 0.0270(10) 0.0152(11)
OW4 0.0581(11) 0.0581(13) 0.0474(11) -0.0042(9) 0.0128(9) 0.0088(10)

loop_
_atom_type_symbol
_atom_type_description
_atom_type_scat_dispersion_real
_atom_type_scat_dispersion_imag
_atom_type_scat_source
C C 0.0033 0.0016 'International Tables Vol C Tables 4.2.6.8 and 6.1.1.4'
H H 0.0000 0.0000 'International Tables Vol C Tables 4.2.6.8 and 6.1.1.4'
O O 0.0106 0.0060 'International Tables Vol C Tables 4.2.6.8 and 6.1.1.4'

loop_
_geom_angle_atom_site_label_1
_geom_angle_atom_site_label_2
_geom_angle_atom_site_label_3
_geom_angle
_geom_angle_publ_flag
O5m C1m O3g 112.22(16) ?
O5m C1m C2m 111.93(15) ?
O3g C1m C2m 107.40(16) ?
O5m C1m H1m 108.4 ?
O3g C1m H1m 108.4 ?
C2m C1m H1m 108.4 ?
O2m C2m C3m 112.45(16) ?
O2m C2m C1m 105.16(16) ?
C3m C2m C1m 110.02(15) ?
O2m C2m H2m 109.7 ?
C3m C2m H2m 109.7 ?
C1m C2m H2m 109.7 ?
C2m O2m H2m1 109.5 ?
O3m C3m C2m 111.96(16) ?
O3m C3m C4m 108.06(15) ?
C2m C3m C4m 111.41(16) ?
O3m C3m H3m 108.4 ?
C2m C3m H3m 108.4 ?
C4m C3m H3m 108.4 ?
C3m O3m H3m1 109.5 ?
O4m C4m C3m 108.92(16) ?
O4m C4m C5m 108.71(16) ?
C3m C4m C5m 109.40(15) ?
O4m C4m H4m 109.9 ?
C3m C4m H4m 109.9 ?
C5m C4m H4m 109.9 ?
C4m O4m H4m1 109.5 ?
O5m C5m C6m 107.01(16) ?
O5m C5m C4m 110.16(15) ?
C6m C5m C4m 114.19(17) ?
O5m C5m H5m 108.4 ?
C6m C5m H5m 108.4 ?
C4m C5m H5m 108.4 ?
C1m O5m C5m 113.43(15) ?
O6m C6m C5m 113.55(17) ?
O6m C6m H6m1 108.9 ?
C5m C6m H6m1 108.9 ?
O6m C6m H6m2 108.9 ?
C5m C6m H6m2 108.9 ?
H6m1 C6m H6m2 107.7 ?
C6m O6m H6m 109.5 ?
O1g C1g O5g 107.66(15) ?
O1g C1g C2g 107.69(16) ?
O5g C1g C2g 111.29(17) ?
O1g C1g H1g 110.0 ?
O5g C1g H1g 110.0 ?
C2g C1g H1g 110.0 ?
C1g O1g C7 113.67(16) ?
O2g C2g C1g 110.69(18) ?
O2g C2g C3g 107.01(16) ?
C1g C2g C3g 110.13(17) ?
O2g C2g H2g 109.7 ?
C1g C2g H2g 109.7 ?
C3g C2g H2g 109.7 ?
C2g O2g H2g1 109.5 ?
O3g C3g C4g 107.92(16) ?
O3g C3g C2g 109.85(16) ?
C4g C3g C2g 112.73(16) ?
O3g C3g H3g 108.8 ?
C4g C3g H3g 108.8 ?
C2g C3g H3g 108.8 ?
C1m O3g C3g 115.46(15) ?
O4g C4g C3g 108.71(15) ?
O4g C4g C5g 110.03(16) ?
C3g C4g C5g 109.96(16) ?
O4g C4g H4g 109.4 ?
C3g C4g H4g 109.4 ?
C5g C4g H4g 109.4 ?
C4g O4g H4g1 109.5 ?
O5g C5g C6g 108.43(16) ?
O5g C5g C4g 107.44(16) ?
C6g C5g C4g 114.28(18) ?
O5g C5g H5g 108.9 ?
C6g C5g H5g 108.9 ?
C4g C5g H5g 108.9 ?
C1g O5g C5g 111.60(14) ?
O6g C6g C5g 112.14(19) ?
O6g C6g H6g1 109.2 ?
C5g C6g H6g1 109.2 ?
O6g C6g H6g2 109.2 ?
C5g C6g H6g2 109.2 ?
H6g1 C6g H6g2 107.9 ?
C6g O6g H6g 109.5 ?
O1g C7 H71 109.5 ?
O1g C7 H72 109.5 ?
H71 C7 H72 109.5 ?
O1g C7 H73 109.5 ?
H71 C7 H73 109.5 ?
H72 C7 H73 109.5 ?
H11 OW1 H12 105(3) y
H21 OW2 H22 100(3) y
H31 OW3 H32 109(3) y
H41 OW4 H42 114(4) y

loop_
_geom_bond_atom_site_label_1
_geom_bond_atom_site_label_2
_geom_bond_distance
_geom_bond_publ_flag
C1m O5m 1.403(2) ?
C1m O3g 1.409(2) ?
C1m C2m 1.527(3) ?
C1m H1m 0.9800 ?
C2m O2m 1.420(2) ?
C2m C3m 1.516(3) ?
C2m H2m 0.9800 ?
O2m H2m1 0.8200 ?
C3m O3m 1.431(2) ?
C3m C4m 1.523(3) ?
C3m H3m 0.9800 ?
O3m H3m1 0.8200 ?
C4m O4m 1.425(2) ?
C4m C5m 1.529(3) ?
C4m H4m 0.9800 ?
O4m H4m1 0.8200 ?
C5m O5m 1.436(2) ?
C5m C6m 1.508(3) ?
C5m H5m 0.9800 ?
C6m O6m 1.425(3) ?
C6m H6m1 0.9700 ?
C6m H6m2 0.9700 ?
O6m H6m 0.8200 ?
C1g O1g 1.402(2) ?
C1g O5g 1.421(3) ?
C1g C2g 1.522(3) ?
C1g H1g 0.9800 ?
O1g C7 1.437(3) ?
C2g O2g 1.419(3) ?
C2g C3g 1.525(3) ?
C2g H2g 0.9800 ?
O2g H2g1 0.8200 ?
C3g O3g 1.437(2) ?
C3g C4g 1.516(3) ?
C3g H3g 0.9800 ?
C4g O4g 1.428(2) ?
C4g C5g 1.524(3) ?
C4g H4g 0.9800 ?
O4g H4g1 0.8200 ?
C5g O5g 1.439(2) ?
C5g C6g 1.508(3) ?
C5g H5g 0.9800 ?
C6g O6g 1.417(3) ?
C6g H6g1 0.9700 ?
C6g H6g2 0.9700 ?
O6g H6g 0.8200 ?
C7 H71 0.9600 ?
C7 H72 0.9600 ?
C7 H73 0.9600 ?
OW1 H11 0.94(2) ?
OW1 H12 0.97(2) ?
OW2 H21 0.92(2) ?
OW2 H22 0.90(2) ?
OW3 H31 0.91(2) ?
OW3 H32 0.90(2) ?
OW4 H41 0.89(2) ?
OW4 H42 0.89(2) ?
H1m H3g 2.12 y

loop_
_geom_hbond_atom_site_label_D
_geom_hbond_atom_site_label_H
_geom_hbond_atom_site_label_A
_geom_hbond_site_symmetry_A
_geom_hbond_distance_DH
_geom_hbond_distance_HA
_geom_hbond_distance_DA
_geom_hbond_angle_DHA
_geom_hbond_publ_flag
O2m H2m1 O3m 2_555 0.82 1.962 2.732(2) 156 y
O3m H3m1 O6m 1_545 0.82 1.890 2.705(2) 172 y
O4m H4m1 OW4 3_454 0.82 2.027 2.803(2) 158 y
O6m H6m OW3 4_556 0.82 1.995 2.796(2) 166 y
O2g H2g1 O4m 4_555 0.82 2.249 2.848(2) 130 y
O2g H2g1 O3m 4_555 0.82 2.434 3.140(2) 145 y
O4g H4g1 OW2 4_546 0.82 1.913 2.733(2) 177 y
O6g H6g OW1 4_546 0.82 2.002 2.794(2) 162 y
OW1 H11 O4g . 0.94(2) 1.80(2) 2.736(2) 174(4) y
OW1 H12 OW2 . 0.97(2) 1.92(3) 2.834(2) 156(2) y
OW2 H21 OW3 . 0.92(2) 1.98(2) 2.866(2) 161(4) y
OW2 H22 O2g 4_546 0.90(3) 2.06(3) 2.915(2) 159(4) y
OW3 H31 O1g 2_656 0.91(3) 1.94(3) 2.814(2) 163(4) y
OW3 H32 OW4 . 0.90(2) 1.92(2) 2.807(2) 167(4) y
OW4 H41 O6g 2_656 0.89(2) 2.04(2) 2.916(2) 168(3) y
OW4 H42 O2m 4_546 0.89(2) 1.88(3) 2.747(2) 163(4) y

loop_
_geom_torsion_atom_site_label_1
_geom_torsion_atom_site_label_2
_geom_torsion_atom_site_label_3
_geom_torsion_atom_site_label_4
_geom_torsion
_geom_torsion_publ_flag
O5m C1m C2m O2m -67.68(19) ?
O3g C1m C2m O2m 168.72(15) ?
O5m C1m C2m C3m 53.6(2) ?
O3g C1m C2m C3m -70.0(2) ?
O2m C2m C3m O3m -55.7(2) ?
C1m C2m C3m O3m -172.58(15) ?
O2m C2m C3m C4m 65.4(2) ?
C1m C2m C3m C4m -51.4(2) ?
O3m C3m C4m O4m -64.6(2) ?
C2m C3m C4m O4m 172.00(15) ?
O3m C3m C4m C5m 176.70(14) ?
C2m C3m C4m C5m 53.31(19) ?
O4m C4m C5m O5m -175.11(16) ?
C3m C4m C5m O5m -56.29(19) ?
O4m C4m C5m C6m 64.5(2) ?
C3m C4m C5m C6m -176.72(17) ?
O3g C1m O5m C5m 61.40(19) ?
C2m C1m O5m C5m -59.44(19) ?
C6m C5m O5m C1m -174.57(16) ?
C4m C5m O5m C1m 60.76(18) ?
O5m C5m C6m O6m -64.9(2) y
C4m C5m C6m O6m 57.2(2) y
O5g C1g O1g C7 -71.2(2) y
C2g C1g O1g C7 168.7(2) y
O1g C1g C2g O2g -72.2(2) ?
O5g C1g C2g O2g 170.02(16) ?
O1g C1g C2g C3g 169.66(17) ?
O5g C1g C2g C3g 51.9(2) ?
O2g C2g C3g O3g 72.5(2) ?
C1g C2g C3g O3g -167.17(16) ?
O2g C2g C3g C4g -167.15(17) ?
C1g C2g C3g C4g -46.8(2) ?
O5m C1m O3g C3g 85.18(19) y
C2m C1m O3g C3g -151.40(15) y
C4g C3g O3g C1m 112.63(18) y
C2g C3g O3g C1m -124.11(18) y
O3g C3g C4g O4g -66.67(19) ?
C2g C3g C4g O4g 171.85(17) ?
O3g C3g C4g C5g 172.82(14) ?
C2g C3g C4g C5g 51.3(2) ?
O4g C4g C5g O5g -178.89(16) ?
C3g C4g C5g O5g -59.2(2) ?
O4g C4g C5g C6g 60.8(2) ?
C3g C4g C5g C6g -179.52(18) ?
O1g C1g O5g C5g 178.17(15) ?
C2g C1g O5g C5g -64.0(2) ?
C6g C5g O5g C1g -169.21(17) ?
C4g C5g O5g C1g 66.8(2) ?
O5g C5g C6g O6g -69.7(2) y
C4g C5g C6g O6g 50.1(2) y
H1m C1m O3g C3g -34 y
C1m O3g C3g H3g -5 y

loop_
_cod_related_entry_id
_cod_related_entry_database
_cod_related_entry_code
1 ChemSpider 30655582
